data_4037412
loop_
_publ_author_name
'Letort, Aur\'elien'
'Long, De-Liang'
'Prunet, Jo\"elle'

_publ_section_title
;
 Study of Cascade Ring-Closing Metathesis Reactions en Route to an
 Advanced Intermediate of Taxol.
;
_journal_issue 24
_journal_name_full 'The Journal of organic chemistry'
_journal_page_first 12318
_journal_page_last 12331
_journal_paper_doi 10.1021/acs.joc.6b02264
_journal_volume 81
_journal_year 2016
_chemical_absolute_configuration yes
_chemical_formula_sum 'C25 H36 O5'
_chemical_formula_weight 416.54
_space_group_crystal_system monoclinic
_space_group_IT_number 4
_space_group_name_Hall 'P 2yb'
_space_group_name_H-M_alt 'P 1 21 1'
_atom_sites_solution_hydrogens geom
_atom_sites_solution_primary direct
_atom_sites_solution_secondary difmap
_audit_creation_method SHELXL-2014/7
_cell_angle_alpha 90
_cell_angle_beta 90.838(3)
_cell_angle_gamma 90
_cell_formula_units_Z 2
_cell_length_a 8.9770(3)
_cell_length_b 10.9223(4)
_cell_length_c 11.4891(4)
_cell_measurement_reflns_used 12480
_cell_measurement_temperature 150(2)
_cell_measurement_theta_max 67.2
_cell_measurement_theta_min 3.83
_cell_volume 1126.38(7)
_computing_cell_refinement
;
CrysAlisPro, Agilent Technologies,
Version 1.171.37.31 (release 14-01-2014 CrysAlis171 .NET)
(compiled Jan 14 2014,18:38:05)
;
_computing_data_collection
;
CrysAlisPro, Agilent Technologies,
Version 1.171.37.31 (release 14-01-2014 CrysAlis171 .NET)
(compiled Jan 14 2014,18:38:05)
;
_computing_data_reduction
;
CrysAlisPro, Agilent Technologies,
Version 1.171.37.31 (release 14-01-2014 CrysAlis171 .NET)
(compiled Jan 14 2014,18:38:05)
;
_computing_molecular_graphics Diamond3
_computing_publication_material WinGX
_computing_structure_refinement 'SHELXL-2014/7 (Sheldrick, 2014)'
_computing_structure_solution 'SHELXL-97 (Sheldrick, 2008)'
_diffrn_ambient_temperature 150(2)
_diffrn_detector_area_resol_mean 10.4383
_diffrn_measured_fraction_theta_full 1.000
_diffrn_measured_fraction_theta_max 1.000
_diffrn_measurement_device_type 'Xcalibur, Atlas, Gemini ultra'
_diffrn_measurement_method '\w & \f scans'
_diffrn_radiation_type CuK\a
_diffrn_radiation_wavelength 1.54178
_diffrn_reflns_av_R_equivalents 0.0196
_diffrn_reflns_av_unetI/netI 0.0142
_diffrn_reflns_Laue_measured_fraction_full 1.000
_diffrn_reflns_Laue_measured_fraction_max 1.000
_diffrn_reflns_limit_h_max 10
_diffrn_reflns_limit_h_min -10
_diffrn_reflns_limit_k_max 13
_diffrn_reflns_limit_k_min -13
_diffrn_reflns_limit_l_max 13
_diffrn_reflns_limit_l_min -13
_diffrn_reflns_number 16134
_diffrn_reflns_point_group_measured_fraction_full 0.999
_diffrn_reflns_point_group_measured_fraction_max 0.999
_diffrn_reflns_theta_full 67.273
_diffrn_reflns_theta_max 67.273
_diffrn_reflns_theta_min 3.848
_diffrn_source 'sealed X-ray tube'
_diffrn_source_type 'Enhance Ultra (Cu) X-ray Source'
_exptl_absorpt_coefficient_mu 0.673
_exptl_absorpt_correction_T_max 0.832
_exptl_absorpt_correction_T_min 0.523
_exptl_absorpt_correction_type analytical
_exptl_absorpt_process_details
;
CrysAlisPro, Agilent Technologies,
Version 1.171.37.31 (release 14-01-2014 CrysAlis171 .NET)
(compiled Jan 14 2014,18:38:05)
Analytical numeric absorption correction using a multifaceted crystal
			model based on expressions derived by R.C. Clark & J.S. Reid.
(Clark, R. C. & Reid, J. S. (1995). Acta Cryst. A51, 887-897)
Empirical absorption correction using spherical harmonics,
 implemented in SCALE3 ABSPACK scaling algorithm.
;
_exptl_crystal_colour colourless
_exptl_crystal_density_diffrn 1.228
_exptl_crystal_density_method none
_exptl_crystal_description block
_exptl_crystal_F_000 452
_exptl_crystal_size_max 0.447
_exptl_crystal_size_mid 0.280
_exptl_crystal_size_min 0.181
_refine_diff_density_max 0.19
_refine_diff_density_min -0.12
_refine_diff_density_rms 0.03
_refine_ls_abs_structure_details
;
 Flack x determined using 1869 quotients [(I+)-(I-)]/[(I+)+(I-)]
 (Parsons, Flack and Wagner, Acta Cryst. B69 (2013) 249-259).
;
_refine_ls_abs_structure_Flack 0.01(4)
_refine_ls_extinction_coef 0.0098(7)
_refine_ls_extinction_expression Fc^*^=kFc[1+0.001xFc^2^\l^3^/sin(2\q)]^-1/4^
_refine_ls_extinction_method 'SHELXL-2014/7 (Sheldrick 2014'
_refine_ls_goodness_of_fit_ref 1.043
_refine_ls_hydrogen_treatment constr
_refine_ls_matrix_type full
_refine_ls_number_parameters 279
_refine_ls_number_reflns 4041
_refine_ls_number_restraints 1
_refine_ls_restrained_S_all 1.043
_refine_ls_R_factor_all 0.0247
_refine_ls_R_factor_gt 0.0246
_refine_ls_shift/su_max 0.001
_refine_ls_shift/su_mean 0.000
_refine_ls_structure_factor_coef Fsqd
_refine_ls_weighting_details 'w=1/[\s^2^(Fo^2^)+(0.0379P)^2^+0.1673P] where P=(Fo^2^+2Fc^2^)/3'
_refine_ls_weighting_scheme calc
_refine_ls_wR_factor_gt 0.0648
_refine_ls_wR_factor_ref 0.0649
_reflns_Friedel_coverage 0.890
_reflns_Friedel_fraction_full 0.998
_reflns_Friedel_fraction_max 0.998
_reflns_number_gt 4021
_reflns_number_total 4041
_reflns_threshold_expression 'I > 2\s(I)'
_cod_data_source_file jo6b02264_si_002.cif
_cod_data_source_block jpal648f
_cod_depositor_comments
;
The following automatic conversions were performed:

data item '_atom_sites_solution_primary' value 'direct method' was
changed to 'direct'.

data item '_atom_sites_solution_secondary' value 'diffmap' was
changed to 'difmap'.

Automatic conversion script
Id: cif_fix_values 6909 2019-04-08 15:41:33Z antanas 
;
_cod_original_sg_symbol_H-M 'P 21'
_cod_database_code 4037412
_shelx_shelxl_version_number 2014/7
_shelx_space_group_comment
;
The symmetry employed for this shelxl refinement is uniquely defined
by the following loop, which should always be used as a source of
symmetry information in preference to the above space-group names.
They are only intended as comments.
;
_shelx_estimated_absorpt_t_min 0.753
_shelx_estimated_absorpt_t_max 0.888

loop_
_space_group_symop_operation_xyz
'x, y, z'
'-x, y+1/2, -z'

loop_
_atom_site_label
_atom_site_type_symbol
_atom_site_fract_x
_atom_site_fract_y
_atom_site_fract_z
_atom_site_U_iso_or_equiv
_atom_site_adp_type
_atom_site_occupancy
_atom_site_site_symmetry_order
_atom_site_calc_flag
_atom_site_refinement_flags_posn
_atom_site_refinement_flags_adp
C1 C 0.7675(2) 0.20457(18) 0.44139(17) 0.0313(4) Uani 1 1 d . .
H1A H 0.8002 0.1672 0.5150 0.047 Uiso 1 1 calc R U
H1B H 0.8144 0.2851 0.4332 0.047 Uiso 1 1 calc R U
H1C H 0.7966 0.1520 0.3764 0.047 Uiso 1 1 calc R U
C2 C 0.60514(19) 0.21865(17) 0.44072(14) 0.0253(4) Uani 1 1 d . .
C3 C 0.47375(18) 0.23348(16) 0.44154(14) 0.0246(4) Uani 1 1 d . .
C4 C 0.31276(18) 0.26288(16) 0.44246(14) 0.0231(3) Uani 1 1 d . .
C5 C 0.2945(2) 0.39985(18) 0.41259(16) 0.0302(4) Uani 1 1 d . .
H5A H 0.3328 0.4153 0.3345 0.045 Uiso 1 1 calc R U
H5B H 0.3503 0.4492 0.4695 0.045 Uiso 1 1 calc R U
H5C H 0.1887 0.4220 0.4147 0.045 Uiso 1 1 calc R U
C6 C 0.2276(2) 0.18930(18) 0.34815(15) 0.0302(4) Uani 1 1 d . .
H6A H 0.2501 0.1020 0.3572 0.045 Uiso 1 1 calc R U
H6B H 0.2583 0.2168 0.2709 0.045 Uiso 1 1 calc R U
H6C H 0.1203 0.2024 0.3565 0.045 Uiso 1 1 calc R U
C7 C 0.25311(17) 0.23163(15) 0.56696(14) 0.0204(3) Uani 1 1 d . .
C8 C 0.0751(2) 0.37279(16) 0.61679(15) 0.0264(4) Uani 1 1 d . .
C9 C 0.31755(18) 0.32194(16) 0.66054(15) 0.0228(3) Uani 1 1 d . .
H9 H 0.4108 0.3594 0.6300 0.027 Uiso 1 1 calc R U
C10 C 0.34746(18) 0.27750(15) 0.78375(14) 0.0212(3) Uani 1 1 d . .
C11 C 0.23365(18) 0.24894(15) 0.85178(15) 0.0236(4) Uani 1 1 d . .
H11 H 0.1368 0.2510 0.8173 0.028 Uiso 1 1 calc R U
C12 C 0.24442(18) 0.21388(18) 0.97787(14) 0.0251(3) Uani 1 1 d . .
H12A H 0.2219 0.1256 0.9858 0.030 Uiso 1 1 calc R U
H12B H 0.1688 0.2600 1.0218 0.030 Uiso 1 1 calc R U
C13 C 0.39849(18) 0.23961(16) 1.03066(14) 0.0245(4) Uani 1 1 d . .
H13A H 0.4080 0.3275 1.0504 0.029 Uiso 1 1 calc R U
H13B H 0.4134 0.1912 1.1027 0.029 Uiso 1 1 calc R U
C14 C 0.51337(17) 0.20450(16) 0.94190(14) 0.0219(3) Uani 1 1 d . .
H14 H 0.4927 0.1181 0.9177 0.026 Uiso 1 1 calc R U
C15 C 0.50740(17) 0.28421(15) 0.83168(14) 0.0215(3) Uani 1 1 d . .
C16 C 0.54470(19) 0.41918(17) 0.85687(15) 0.0276(4) Uani 1 1 d . .
H16A H 0.4672 0.4548 0.9057 0.041 Uiso 1 1 calc R U
H16B H 0.5495 0.4644 0.7834 0.041 Uiso 1 1 calc R U
H16C H 0.6412 0.4243 0.8976 0.041 Uiso 1 1 calc R U
C17 C 0.62507(18) 0.23035(18) 0.74884(14) 0.0265(4) Uani 1 1 d . .
H17A H 0.5911 0.1491 0.7209 0.032 Uiso 1 1 calc R U
H17B H 0.6346 0.2846 0.6803 0.032 Uiso 1 1 calc R U
C18 C 0.77797(18) 0.21683(19) 0.80924(15) 0.0286(4) Uani 1 1 d . .
H18A H 0.8463 0.1719 0.7576 0.034 Uiso 1 1 calc R U
H18B H 0.8209 0.2989 0.8243 0.034 Uiso 1 1 calc R U
C19 C 0.76365(18) 0.14849(17) 0.92297(15) 0.0245(3) Uani 1 1 d . .
H19 H 0.7311 0.0625 0.9070 0.029 Uiso 1 1 calc R U
C20 C 0.8976(2) 0.07243(19) 1.08426(17) 0.0325(4) Uani 1 1 d . .
H20A H 0.8715 -0.0117 1.0625 0.049 Uiso 1 1 calc R U
H20B H 0.8236 0.1043 1.1383 0.049 Uiso 1 1 calc R U
H20C H 0.9963 0.0733 1.1219 0.049 Uiso 1 1 calc R U
C21 C 0.27127(18) 0.09509(15) 0.59515(14) 0.0226(3) Uani 1 1 d . .
H21A H 0.2730 0.0492 0.5208 0.027 Uiso 1 1 calc R U
H21B H 0.3693 0.0833 0.6341 0.027 Uiso 1 1 calc R U
C22 C 0.15393(18) 0.03933(15) 0.67063(15) 0.0226(3) Uani 1 1 d . .
H22 H 0.0539 0.0636 0.6552 0.027 Uiso 1 1 calc R U
C23 C 0.17542(19) -0.04035(15) 0.75668(14) 0.0231(3) Uani 1 1 d . .
C24 C 0.3250(2) -0.08512(18) 0.79779(15) 0.0294(4) Uani 1 1 d . .
H24A H 0.4033 -0.0428 0.7549 0.044 Uiso 1 1 calc R U
H24B H 0.3324 -0.1735 0.7842 0.044 Uiso 1 1 calc R U
H24C H 0.3372 -0.0683 0.8812 0.044 Uiso 1 1 calc R U
C25 C 0.0468(2) -0.09376(18) 0.82160(17) 0.0327(4) Uani 1 1 d . .
H25A H -0.0466 -0.0588 0.7915 0.049 Uiso 1 1 calc R U
H25B H 0.0578 -0.0745 0.9046 0.049 Uiso 1 1 calc R U
H25C H 0.0454 -0.1828 0.8111 0.049 Uiso 1 1 calc R U
O1 O 0.09551(12) 0.26321(11) 0.56643(10) 0.0231(3) Uani 1 1 d . .
O2 O 0.20226(13) 0.41574(11) 0.66394(11) 0.0281(3) Uani 1 1 d . .
O3 O -0.04172(15) 0.42524(14) 0.61922(12) 0.0389(3) Uani 1 1 d . .
O4 O 0.65801(12) 0.20706(11) 0.99531(9) 0.0233(3) Uani 1 1 d . .
O5 O 0.89973(12) 0.14744(12) 0.98216(11) 0.0278(3) Uani 1 1 d . .

loop_
_atom_site_aniso_label
_atom_site_aniso_U_11
_atom_site_aniso_U_22
_atom_site_aniso_U_33
_atom_site_aniso_U_23
_atom_site_aniso_U_13
_atom_site_aniso_U_12
C1 0.0240(9) 0.0322(10) 0.0378(10) 0.0023(8) 0.0043(7) 0.0012(7)
C2 0.0280(9) 0.0246(8) 0.0234(8) 0.0027(7) 0.0033(6) -0.0013(7)
C3 0.0250(9) 0.0266(9) 0.0222(8) 0.0043(7) 0.0039(6) -0.0009(7)
C4 0.0214(8) 0.0264(9) 0.0215(8) 0.0031(6) 0.0017(6) 0.0000(7)
C5 0.0306(9) 0.0312(10) 0.0288(9) 0.0090(7) 0.0030(7) 0.0022(8)
C6 0.0306(9) 0.0382(10) 0.0217(8) 0.0004(7) -0.0008(7) -0.0028(8)
C7 0.0165(7) 0.0231(8) 0.0217(8) 0.0016(7) 0.0006(5) 0.0015(6)
C8 0.0274(9) 0.0257(8) 0.0261(8) 0.0037(7) 0.0017(6) 0.0045(7)
C9 0.0215(8) 0.0217(8) 0.0252(8) -0.0001(7) 0.0003(6) 0.0017(6)
C10 0.0213(8) 0.0200(8) 0.0223(8) -0.0037(6) -0.0001(6) 0.0006(6)
C11 0.0199(8) 0.0252(9) 0.0256(8) -0.0036(6) -0.0008(6) 0.0007(6)
C12 0.0207(8) 0.0306(9) 0.0242(8) -0.0005(7) 0.0044(6) -0.0010(7)
C13 0.0231(8) 0.0313(10) 0.0190(8) -0.0033(7) 0.0023(6) 0.0003(7)
C14 0.0188(8) 0.0259(8) 0.0211(8) -0.0018(7) -0.0001(6) -0.0012(6)
C15 0.0197(8) 0.0238(8) 0.0211(8) -0.0019(6) 0.0005(6) -0.0012(6)
C16 0.0281(8) 0.0261(9) 0.0286(9) -0.0009(7) -0.0011(7) -0.0055(7)
C17 0.0220(8) 0.0355(10) 0.0221(8) -0.0012(7) 0.0030(6) 0.0008(7)
C18 0.0202(8) 0.0403(10) 0.0254(8) -0.0003(8) 0.0046(6) 0.0006(7)
C19 0.0189(8) 0.0279(9) 0.0266(8) -0.0038(7) 0.0016(6) -0.0002(7)
C20 0.0281(9) 0.0374(10) 0.0321(9) 0.0059(8) -0.0010(7) 0.0005(8)
C21 0.0244(8) 0.0217(8) 0.0217(8) 0.0002(6) 0.0023(6) 0.0015(7)
C22 0.0200(8) 0.0215(8) 0.0262(8) -0.0014(7) 0.0002(6) -0.0004(6)
C23 0.0273(9) 0.0210(8) 0.0211(8) -0.0031(6) 0.0024(6) -0.0018(7)
C24 0.0337(9) 0.0274(9) 0.0270(9) 0.0048(7) -0.0026(7) 0.0008(7)
C25 0.0350(10) 0.0294(9) 0.0340(10) 0.0045(8) 0.0076(7) -0.0021(8)
O1 0.0179(5) 0.0250(6) 0.0265(6) 0.0009(5) 0.0009(4) 0.0029(4)
O2 0.0308(6) 0.0225(6) 0.0310(6) -0.0020(5) -0.0025(5) 0.0061(5)
O3 0.0321(7) 0.0394(8) 0.0451(8) 0.0003(7) 0.0010(6) 0.0154(6)
O4 0.0180(5) 0.0312(6) 0.0208(5) -0.0026(5) -0.0004(4) 0.0002(5)
O5 0.0191(6) 0.0346(7) 0.0296(6) 0.0027(5) -0.0011(5) -0.0006(5)

loop_
_atom_type_symbol
_atom_type_description
_atom_type_scat_dispersion_real
_atom_type_scat_dispersion_imag
_atom_type_scat_source
C C 0.0181 0.0091 'International Tables Vol C Tables 4.2.6.8 and 6.1.1.4'
H H 0.0000 0.0000 'International Tables Vol C Tables 4.2.6.8 and 6.1.1.4'
O O 0.0492 0.0322 'International Tables Vol C Tables 4.2.6.8 and 6.1.1.4'

loop_
_geom_angle_atom_site_label_1
_geom_angle_atom_site_label_2
_geom_angle_atom_site_label_3
_geom_angle
C3 C2 C1 178.1(2)
C2 C3 C4 175.29(19)
C3 C4 C6 110.84(15)
C3 C4 C5 108.02(14)
C6 C4 C5 107.38(14)
C3 C4 C7 107.75(13)
C6 C4 C7 110.73(14)
C5 C4 C7 112.10(14)
O1 C7 C21 109.35(13)
O1 C7 C9 101.72(12)
C21 C7 C9 115.53(13)
O1 C7 C4 106.77(12)
C21 C7 C4 111.50(13)
C9 C7 C4 111.17(13)
O3 C8 O2 124.38(17)
O3 C8 O1 124.22(17)
O2 C8 O1 111.40(14)
O2 C9 C10 108.43(13)
O2 C9 C7 101.90(12)
C10 C9 C7 119.90(14)
C11 C10 C9 119.71(14)
C11 C10 C15 121.53(14)
C9 C10 C15 118.19(14)
C10 C11 C12 125.95(15)
C11 C12 C13 112.43(13)
C14 C13 C12 107.95(13)
O4 C14 C13 109.29(13)
O4 C14 C15 111.31(12)
C13 C14 C15 113.36(14)
C10 C15 C14 106.87(13)
C10 C15 C16 108.28(13)
C14 C15 C16 112.52(13)
C10 C15 C17 113.90(13)
C14 C15 C17 105.99(13)
C16 C15 C17 109.34(14)
C18 C17 C15 111.84(13)
C19 C18 C17 110.56(13)
O5 C19 O4 107.86(13)
O5 C19 C18 109.99(13)
O4 C19 C18 110.41(14)
C22 C21 C7 116.26(13)
C23 C22 C21 126.81(15)
C22 C23 C24 124.58(15)
C22 C23 C25 121.31(16)
C24 C23 C25 114.11(15)
C8 O1 C7 110.37(13)
C8 O2 C9 110.12(13)
C19 O4 C14 110.48(12)
C19 O5 C20 112.56(13)

loop_
_geom_bond_atom_site_label_1
_geom_bond_atom_site_label_2
_geom_bond_distance
C1 C2 1.466(2)
C2 C3 1.191(2)
C3 C4 1.481(2)
C4 C6 1.543(2)
C4 C5 1.543(3)
C4 C7 1.572(2)
C7 O1 1.4561(18)
C7 C21 1.534(2)
C7 C9 1.564(2)
C8 O3 1.196(2)
C8 O2 1.341(2)
C8 O1 1.343(2)
C9 O2 1.457(2)
C9 C10 1.517(2)
C10 C11 1.332(2)
C10 C15 1.532(2)
C11 C12 1.500(2)
C12 C13 1.528(2)
C13 C14 1.510(2)
C14 O4 1.4283(19)
C14 C15 1.537(2)
C15 C16 1.538(2)
C15 C17 1.548(2)
C17 C18 1.536(2)
C18 C19 1.512(2)
C19 O5 1.389(2)
C19 O4 1.422(2)
C20 O5 1.431(2)
C21 C22 1.503(2)
C22 C23 1.329(2)
C23 C24 1.499(2)
C23 C25 1.501(2)
